data_7130235
loop_
_publ_author_name
'Yang, Chengyong'
'Liu, Zheng'
'Cheng, Rui'
'Du, Jiping'
'Ran, Chunhao'
'Wu, Di'
'Lan, Jingbo'

_publ_section_title
;
 Rh(III)-catalysed C--H/C--H cross-coupling of S-aryl sulfoximines with
 thiophenes: facile access to [1]benzothieno[3,2-b][1]benzothiophene
 (BTBT) and benzothiazines
;
_journal_name_full 'Chemical Communications'
_journal_paper_doi 10.1039/D2CC02232J
_journal_year 2022
_chemical_formula_moiety 'C16 H15 N O2 S2'
_chemical_formula_sum 'C16 H15 N O2 S2'
_chemical_formula_weight 317.41
_space_group_crystal_system monoclinic
_space_group_IT_number 14
_space_group_name_Hall '-P 2ybc'
_space_group_name_H-M_alt 'P 1 21/c 1'
_atom_sites_solution_hydrogens mixed
_atom_sites_solution_primary dual
_audit_creation_date 2021-05-12
_audit_creation_method
;
Olex2 1.3
(compiled 2020.11.12 svn.r5f609507 for OlexSys, GUI svn.r6272)
;
_audit_update_record
;
2022-03-30 deposited with the CCDC.	2022-06-16 downloaded from the CCDC.
;
_cell_angle_alpha 90
_cell_angle_beta 95.3910(10)
_cell_angle_gamma 90
_cell_formula_units_Z 4
_cell_length_a 7.9599(3)
_cell_length_b 11.6425(4)
_cell_length_c 15.6846(4)
_cell_measurement_reflns_used 7670
_cell_measurement_temperature 150(2)
_cell_measurement_theta_max 26.466
_cell_measurement_theta_min 3.110
_cell_volume 1447.11(8)
_computing_cell_refinement 'SAINT V8.40B (?, 2016)'
_computing_data_reduction 'SAINT V8.40B (?, 2016)'
_computing_molecular_graphics 'Olex2 1.3 (Dolomanov et al., 2009)'
_computing_publication_material 'Olex2 1.3 (Dolomanov et al., 2009)'
_computing_structure_refinement 'SHELXL 2014/7 (Sheldrick, 2015)'
_computing_structure_solution 'SHELXT 2018/2 (Sheldrick, 2018)'
_diffrn_ambient_temperature 150.0
_diffrn_measured_fraction_theta_full 0.981
_diffrn_measured_fraction_theta_max 0.984
_diffrn_measurement_device_type 'Bruker APEX-II CCD'
_diffrn_measurement_method '\f and \w scans'
_diffrn_radiation_type MoK\a
_diffrn_radiation_wavelength 0.71073
_diffrn_reflns_av_R_equivalents 0.0821
_diffrn_reflns_av_unetI/netI 0.0370
_diffrn_reflns_Laue_measured_fraction_full 0.981
_diffrn_reflns_Laue_measured_fraction_max 0.984
_diffrn_reflns_limit_h_max 10
_diffrn_reflns_limit_h_min -10
_diffrn_reflns_limit_k_max 15
_diffrn_reflns_limit_k_min -15
_diffrn_reflns_limit_l_max 20
_diffrn_reflns_limit_l_min -19
_diffrn_reflns_number 39620
_diffrn_reflns_point_group_measured_fraction_full 0.981
_diffrn_reflns_point_group_measured_fraction_max 0.984
_diffrn_reflns_theta_full 25.242
_diffrn_reflns_theta_max 27.527
_diffrn_reflns_theta_min 3.110
_diffrn_source_current 1.4
_diffrn_source_power 0.07
_diffrn_source_voltage 50.0
_diffrn_standards_number 0
_exptl_absorpt_coefficient_mu 0.371
_exptl_absorpt_correction_T_max 0.7456
_exptl_absorpt_correction_T_min 0.6989
_exptl_absorpt_correction_type multi-scan
_exptl_absorpt_process_details
;
SADABS-2016/2 (Bruker,2016/2) was used for absorption correction.
wR2(int) was 0.1159 before and 0.0580 after correction.
The Ratio of minimum to maximum transmission is 0.9374.
The \l/2 correction factor is Not present.
;
_exptl_crystal_colour 'clear light colourless'
_exptl_crystal_colour_lustre clear
_exptl_crystal_colour_modifier light
_exptl_crystal_colour_primary colourless
_exptl_crystal_density_diffrn 1.457
_exptl_crystal_description plate
_exptl_crystal_F_000 664
_exptl_crystal_size_max 0.43
_exptl_crystal_size_mid 0.25
_exptl_crystal_size_min 0.17
_refine_diff_density_max 0.453
_refine_diff_density_min -0.363
_refine_diff_density_rms 0.055
_refine_ls_extinction_method none
_refine_ls_goodness_of_fit_ref 1.031
_refine_ls_hydrogen_treatment mixed
_refine_ls_matrix_type full
_refine_ls_number_parameters 215
_refine_ls_number_reflns 3292
_refine_ls_number_restraints 7
_refine_ls_restrained_S_all 1.049
_refine_ls_R_factor_all 0.0628
_refine_ls_R_factor_gt 0.0399
_refine_ls_shift/su_max 0.000
_refine_ls_shift/su_mean 0.000
_refine_ls_structure_factor_coef Fsqd
_refine_ls_weighting_details 'w=1/[\s^2^(Fo^2^)+(0.0374P)^2^+1.0380P] where P=(Fo^2^+2Fc^2^)/3'
_refine_ls_weighting_scheme calc
_refine_ls_wR_factor_gt 0.0877
_refine_ls_wR_factor_ref 0.0967
_reflns_Friedel_coverage 0.000
_reflns_number_gt 2517
_reflns_number_total 3292
_reflns_threshold_expression 'I > 2\s(I)'
_cod_data_source_file d2cc02232j2.cif
_cod_data_source_block mo_yey_4mco_150k_0m_a
_cod_database_code 7130235
_shelx_shelxl_version_number 2014/7
_shelx_space_group_comment
;
The symmetry employed for this shelxl refinement is uniquely defined
by the following loop, which should always be used as a source of
symmetry information in preference to the above space-group names.
They are only intended as comments.
;
_shelx_estimated_absorpt_t_max 0.940
_shelx_estimated_absorpt_t_min 0.857
_olex2_refinement_description
;
1. Fixed Uiso
 At 1.2 times of:
  All C(H) groups, All N(H) groups
 At 1.5 times of:
  All C(H,H,H) groups
2. Restrained distances
 N2-H2
 0.9 with sigma of 0.001
3. Uiso/Uaniso restraints and constraints
S3 \\sim N2: within 1.7A with sigma of 0.01 and sigma for terminal atoms of
0.001 within 1.7A
4. Others
 Sof(S1A)=1-FVAR(1)
 Sof(S1)=FVAR(1)
 Sof(C13A)=Sof(H13A)=1-FVAR(2)
 Sof(C13)=Sof(H13)=FVAR(2)
5.a Aromatic/amide H refined with riding coordinates:
 C3(H3), C5(H5), C6(H6), C7(H7), C8(H8), C11(H11), C12(H12), C13(H13),
 C13A(H13A)
5.b Idealised Me refined as rotating group:
 C1(H1A,H1B,H1C), C10(H10A,H10B,H10C)
;
_olex2_submission_special_instructions 'No special instructions were received'

loop_
_space_group_symop_operation_xyz
'x, y, z'
'-x, y+1/2, -z+1/2'
'-x, -y, -z'
'x, -y-1/2, z-1/2'

loop_
_atom_site_label
_atom_site_type_symbol
_atom_site_fract_x
_atom_site_fract_y
_atom_site_fract_z
_atom_site_U_iso_or_equiv
_atom_site_adp_type
_atom_site_occupancy
_atom_site_site_symmetry_order
_atom_site_calc_flag
_atom_site_refinement_flags_posn
_atom_site_refinement_flags_adp
_atom_site_refinement_flags_occupancy
_atom_site_disorder_assembly
_atom_site_disorder_group
S3 S 0.49176(6) 0.86762(4) 0.63400(3) 0.02467(13) Uani 1 1 d . U . . .
O1 O 0.20515(18) 0.48072(12) 0.42354(8) 0.0301(3) Uani 1 1 d . . . . .
N2 N 0.4902(2) 0.84220(15) 0.72661(10) 0.0273(3) Uani 1 1 d D U . . .
H2 H 0.559(2) 0.7810(11) 0.7348(14) 0.033 Uiso 1 1 d D U . . .
O3 O 0.6504(2) 0.89620(15) 0.59604(11) 0.0437(4) Uani 1 1 d . . . . .
C17 C 0.1876(2) 0.69680(17) 0.68063(11) 0.0227(4) Uani 1 1 d . . . . .
C16 C 0.0117(2) 0.75762(17) 0.79010(12) 0.0251(4) Uani 1 1 d . . . . .
C15 C 0.1010(2) 0.66047(17) 0.82068(12) 0.0237(4) Uani 1 1 d . . . . .
C1 C 0.2650(3) 0.45775(19) 0.34215(13) 0.0332(5) Uani 1 1 d . . . . .
H1A H 0.2440 0.5247 0.3048 0.050 Uiso 1 1 calc R U . . .
H1B H 0.2055 0.3909 0.3161 0.050 Uiso 1 1 calc R U . . .
H1C H 0.3863 0.4419 0.3498 0.050 Uiso 1 1 calc R U . . .
C2 C 0.2725(2) 0.57265(17) 0.46821(12) 0.0236(4) Uani 1 1 d . . . . .
C3 C 0.2090(2) 0.59222(17) 0.54667(12) 0.0241(4) Uani 1 1 d . . . . .
H3 H 0.1247 0.5424 0.5647 0.029 Uiso 1 1 calc R U . . .
C4 C 0.2662(2) 0.68279(17) 0.59901(11) 0.0216(4) Uani 1 1 d . . . . .
C5 C -0.1002(3) 0.81245(19) 0.84029(15) 0.0336(5) Uani 1 1 d . . . . .
H5 H -0.1624 0.8779 0.8195 0.040 Uiso 1 1 calc R U . . .
C6 C -0.1181(3) 0.7694(2) 0.92056(15) 0.0378(5) Uani 1 1 d . . . . .
H6 H -0.1921 0.8064 0.9559 0.045 Uiso 1 1 calc R U . . .
C7 C -0.0298(3) 0.6726(2) 0.95067(13) 0.0347(5) Uani 1 1 d . . . . .
H7 H -0.0454 0.6441 1.0061 0.042 Uiso 1 1 calc R U . . .
C8 C 0.0794(3) 0.61726(19) 0.90189(13) 0.0298(5) Uani 1 1 d . . . . .
H8 H 0.1391 0.5509 0.9230 0.036 Uiso 1 1 calc R U . . .
C9 C 0.3930(2) 0.75457(17) 0.57112(12) 0.0229(4) Uani 1 1 d . . . . .
C10 C 0.3606(3) 0.98761(18) 0.61370(14) 0.0323(5) Uani 1 1 d . . . . .
H10A H 0.2484 0.9710 0.6315 0.048 Uiso 1 1 calc R U . . .
H10B H 0.3511 1.0051 0.5523 0.048 Uiso 1 1 calc R U . . .
H10C H 0.4090 1.0538 0.6459 0.048 Uiso 1 1 calc R U . . .
C11 C 0.4530(2) 0.73447(18) 0.49234(12) 0.0258(4) Uani 1 1 d . . . . .
H11 H 0.5371 0.7839 0.4737 0.031 Uiso 1 1 calc R U . . .
C12 C 0.3941(2) 0.64454(17) 0.43988(12) 0.0256(4) Uani 1 1 d . . . . .
H12 H 0.4360 0.6326 0.3859 0.031 Uiso 1 1 calc R U . . .
S1 S 0.0423(4) 0.8057(3) 0.6907(2) 0.0230(7) Uani 0.534(10) 1 d . . P A 1
S1A S 0.2416(5) 0.5999(3) 0.75860(15) 0.0257(8) Uani 0.466(10) 1 d . . P A 2
C13 C 0.1969(16) 0.6288(10) 0.7496(7) 0.0285(19) Uani 0.49(3) 1 d . . P A 1
H13 H 0.2644 0.5614 0.7522 0.034 Uiso 0.49(3) 1 calc R U P A 1
C13A C 0.0683(17) 0.7772(12) 0.7021(7) 0.025(2) Uani 0.51(3) 1 d . . P A 2
H13A H 0.0272 0.8378 0.6653 0.030 Uiso 0.51(3) 1 calc R U P A 2

loop_
_atom_site_aniso_label
_atom_site_aniso_U_11
_atom_site_aniso_U_22
_atom_site_aniso_U_33
_atom_site_aniso_U_23
_atom_site_aniso_U_13
_atom_site_aniso_U_12
S3 0.0248(2) 0.0264(3) 0.0228(2) -0.00280(19) 0.00168(17) -0.00163(19)
O1 0.0356(8) 0.0302(8) 0.0257(7) -0.0074(6) 0.0083(6) -0.0083(6)
N2 0.0316(7) 0.0297(7) 0.0205(6) 0.0008(6) 0.0016(6) 0.0056(6)
O3 0.0355(9) 0.0472(10) 0.0499(10) -0.0094(8) 0.0128(7) -0.0138(8)
C17 0.0234(9) 0.0237(10) 0.0210(9) -0.0010(8) 0.0021(7) 0.0001(8)
C16 0.0256(10) 0.0241(10) 0.0248(9) 0.0005(8) -0.0017(8) -0.0050(8)
C15 0.0221(9) 0.0249(10) 0.0243(10) -0.0023(8) 0.0033(7) -0.0026(8)
C1 0.0409(12) 0.0336(12) 0.0259(10) -0.0087(9) 0.0072(9) -0.0048(10)
C2 0.0237(9) 0.0240(10) 0.0230(9) -0.0020(8) 0.0012(7) 0.0005(8)
C3 0.0232(9) 0.0262(10) 0.0234(9) 0.0019(8) 0.0046(7) -0.0018(8)
C4 0.0208(9) 0.0247(10) 0.0193(9) 0.0015(7) 0.0020(7) 0.0025(7)
C5 0.0253(10) 0.0269(11) 0.0480(13) -0.0040(10) -0.0002(9) 0.0016(9)
C6 0.0288(11) 0.0436(14) 0.0432(13) -0.0198(11) 0.0145(9) -0.0094(10)
C7 0.0403(12) 0.0451(14) 0.0195(9) -0.0035(9) 0.0071(9) -0.0188(10)
C8 0.0314(10) 0.0304(11) 0.0269(10) 0.0058(8) -0.0009(8) -0.0049(9)
C9 0.0230(9) 0.0235(10) 0.0221(9) -0.0006(7) 0.0013(7) 0.0010(8)
C10 0.0367(11) 0.0260(11) 0.0338(11) 0.0017(9) 0.0013(9) 0.0002(9)
C11 0.0251(10) 0.0278(11) 0.0249(9) 0.0006(8) 0.0053(8) -0.0027(8)
C12 0.0275(10) 0.0284(11) 0.0218(9) -0.0015(8) 0.0068(7) 0.0017(8)
S1 0.0268(8) 0.0238(13) 0.0191(9) 0.0059(8) 0.0052(6) 0.0051(7)
S1A 0.0318(13) 0.0276(14) 0.0184(8) 0.0028(6) 0.0063(7) 0.0038(10)
C13 0.026(4) 0.022(4) 0.036(4) 0.002(3) -0.003(3) 0.007(3)
C13A 0.030(4) 0.025(5) 0.020(3) 0.008(3) -0.003(3) -0.007(3)

loop_
_atom_type_symbol
_atom_type_description
_atom_type_scat_dispersion_real
_atom_type_scat_dispersion_imag
_atom_type_scat_source
C C 0.0033 0.0016 'International Tables Vol C Tables 4.2.6.8 and 6.1.1.4'
H H 0.0000 0.0000 'International Tables Vol C Tables 4.2.6.8 and 6.1.1.4'
N N 0.0061 0.0033 'International Tables Vol C Tables 4.2.6.8 and 6.1.1.4'
O O 0.0106 0.0060 'International Tables Vol C Tables 4.2.6.8 and 6.1.1.4'
S S 0.1246 0.1234 'International Tables Vol C Tables 4.2.6.8 and 6.1.1.4'

loop_
_geom_angle_atom_site_label_1
_geom_angle_atom_site_label_2
_geom_angle_atom_site_label_3
_geom_angle
_geom_angle_site_symmetry_1
_geom_angle_site_symmetry_3
_geom_angle_publ_flag
N2 S3 O3 121.55(10) . . ?
N2 S3 C9 110.53(10) . . ?
N2 S3 C10 106.08(10) . . ?
O3 S3 C9 106.94(9) . . ?
O3 S3 C10 105.24(10) . . ?
C10 S3 C9 105.27(10) . . ?
C2 O1 C1 117.30(15) . . ?
S3 N2 H2 103.7(14) . . ?
C4 C17 S1 119.83(18) . . ?
C4 C17 S1A 116.83(18) . . ?
C13 C17 C4 129.6(6) . . ?
C13 C17 S1 110.2(5) . . ?
C13A C17 C4 129.2(5) . . ?
C13A C17 S1A 113.9(5) . . ?
C15 C16 C5 120.48(18) . . ?
C15 C16 S1 118.10(18) . . ?
C15 C16 C13A 104.5(6) . . ?
C5 C16 S1 121.4(2) . . ?
C5 C16 C13A 135.0(6) . . ?
C16 C15 S1A 118.64(19) . . ?
C16 C15 C13 103.2(6) . . ?
C8 C15 C16 120.22(18) . . ?
C8 C15 S1A 121.1(2) . . ?
C8 C15 C13 136.5(6) . . ?
O1 C1 H1A 109.5 . . ?
O1 C1 H1B 109.5 . . ?
O1 C1 H1C 109.5 . . ?
H1A C1 H1B 109.5 . . ?
H1A C1 H1C 109.5 . . ?
H1B C1 H1C 109.5 . . ?
O1 C2 C3 115.17(17) . . ?
O1 C2 C12 124.32(17) . . ?
C12 C2 C3 120.50(18) . . ?
C2 C3 H3 119.3 . . ?
C4 C3 C2 121.44(18) . . ?
C4 C3 H3 119.3 . . ?
C3 C4 C17 116.90(17) . . ?
C3 C4 C9 118.12(17) . . ?
C9 C4 C17 124.98(17) . . ?
C16 C5 H5 120.8 . . ?
C6 C5 C16 118.4(2) . . ?
C6 C5 H5 120.8 . . ?
C5 C6 H6 119.5 . . ?
C5 C6 C7 121.0(2) . . ?
C7 C6 H6 119.5 . . ?
C6 C7 H7 119.4 . . ?
C8 C7 C6 121.26(19) . . ?
C8 C7 H7 119.4 . . ?
C15 C8 H8 120.7 . . ?
C7 C8 C15 118.6(2) . . ?
C7 C8 H8 120.7 . . ?
C4 C9 S3 123.85(14) . . ?
C11 C9 S3 116.55(15) . . ?
C11 C9 C4 119.51(18) . . ?
S3 C10 H10A 109.5 . . ?
S3 C10 H10B 109.5 . . ?
S3 C10 H10C 109.5 . . ?
H10A C10 H10B 109.5 . . ?
H10A C10 H10C 109.5 . . ?
H10B C10 H10C 109.5 . . ?
C9 C11 H11 119.0 . . ?
C9 C11 C12 122.09(18) . . ?
C12 C11 H11 119.0 . . ?
C2 C12 C11 118.30(17) . . ?
C2 C12 H12 120.8 . . ?
C11 C12 H12 120.8 . . ?
C16 S1 C17 89.8(2) . . ?
C17 S1A C15 90.1(2) . . ?
C17 C13 C15 118.5(10) . . ?
C17 C13 H13 120.8 . . ?
C15 C13 H13 120.8 . . ?
C17 C13A C16 112.8(9) . . ?
C17 C13A H13A 123.6 . . ?
C16 C13A H13A 123.6 . . ?

loop_
_geom_bond_atom_site_label_1
_geom_bond_atom_site_label_2
_geom_bond_distance
_geom_bond_site_symmetry_2
_geom_bond_publ_flag
S3 N2 1.4835(17) . ?
S3 O3 1.4836(16) . ?
S3 C9 1.782(2) . ?
S3 C10 1.755(2) . ?
O1 C1 1.429(2) . ?
O1 C2 1.361(2) . ?
N2 H2 0.8995(10) . ?
C17 C4 1.486(3) . ?
C17 S1 1.733(4) . ?
C17 S1A 1.690(4) . ?
C17 C13 1.337(12) . ?
C17 C13A 1.397(15) . ?
C16 C15 1.396(3) . ?
C16 C5 1.397(3) . ?
C16 S1 1.695(4) . ?
C16 C13A 1.508(12) . ?
C15 C8 1.395(3) . ?
C15 S1A 1.704(4) . ?
C15 C13 1.456(10) . ?
C1 H1A 0.9800 . ?
C1 H1B 0.9800 . ?
C1 H1C 0.9800 . ?
C2 C3 1.392(3) . ?
C2 C12 1.384(3) . ?
C3 H3 0.9500 . ?
C3 C4 1.387(3) . ?
C4 C9 1.411(3) . ?
C5 H5 0.9500 . ?
C5 C6 1.375(3) . ?
C6 H6 0.9500 . ?
C6 C7 1.387(4) . ?
C7 H7 0.9500 . ?
C7 C8 1.372(3) . ?
C8 H8 0.9500 . ?
C9 C11 1.386(3) . ?
C10 H10A 0.9800 . ?
C10 H10B 0.9800 . ?
C10 H10C 0.9800 . ?
C11 H11 0.9500 . ?
C11 C12 1.386(3) . ?
C12 H12 0.9500 . ?
C13 H13 0.9500 . ?
C13A H13A 0.9500 . ?

loop_
_geom_torsion_atom_site_label_1
_geom_torsion_atom_site_label_2
_geom_torsion_atom_site_label_3
_geom_torsion_atom_site_label_4
_geom_torsion
_geom_torsion_site_symmetry_1
_geom_torsion_site_symmetry_2
_geom_torsion_site_symmetry_3
_geom_torsion_site_symmetry_4
_geom_torsion_publ_flag
S3 C9 C11 C12 175.87(16) . . . . ?
O1 C2 C3 C4 179.95(17) . . . . ?
O1 C2 C12 C11 -179.36(18) . . . . ?
N2 S3 C9 C4 27.69(19) . . . . ?
N2 S3 C9 C11 -148.96(15) . . . . ?
O3 S3 C9 C4 161.96(16) . . . . ?
O3 S3 C9 C11 -14.69(18) . . . . ?
C17 C4 C9 S3 5.3(3) . . . . ?
C17 C4 C9 C11 -178.18(18) . . . . ?
C16 C15 C8 C7 -0.4(3) . . . . ?
C16 C15 S1A C17 -2.7(2) . . . . ?
C16 C15 C13 C17 3.9(8) . . . . ?
C16 C5 C6 C7 -1.2(3) . . . . ?
C15 C16 C5 C6 0.9(3) . . . . ?
C15 C16 S1 C17 -1.1(2) . . . . ?
C15 C16 C13A C17 -0.7(9) . . . . ?
C1 O1 C2 C3 179.37(18) . . . . ?
C1 O1 C2 C12 0.0(3) . . . . ?
C2 C3 C4 C17 178.99(17) . . . . ?
C2 C3 C4 C9 -0.8(3) . . . . ?
C3 C2 C12 C11 1.4(3) . . . . ?
C3 C4 C9 S3 -174.99(14) . . . . ?
C3 C4 C9 C11 1.6(3) . . . . ?
C4 C17 S1 C16 176.68(17) . . . . ?
C4 C17 S1A C15 -175.60(16) . . . . ?
C4 C17 C13 C15 -177.5(4) . . . . ?
C4 C17 C13A C16 176.2(4) . . . . ?
C4 C9 C11 C12 -0.9(3) . . . . ?
C5 C16 C15 C8 -0.1(3) . . . . ?
C5 C16 C15 S1A -177.64(18) . . . . ?
C5 C16 C15 C13 178.4(4) . . . . ?
C5 C16 S1 C17 179.35(18) . . . . ?
C5 C16 C13A C17 179.3(3) . . . . ?
C5 C6 C7 C8 0.7(3) . . . . ?
C6 C7 C8 C15 0.2(3) . . . . ?
C8 C15 S1A C17 179.78(18) . . . . ?
C8 C15 C13 C17 -178.0(4) . . . . ?
C9 C11 C12 C2 -0.5(3) . . . . ?
C10 S3 C9 C4 -86.44(18) . . . . ?
C10 S3 C9 C11 96.90(17) . . . . ?
C12 C2 C3 C4 -0.7(3) . . . . ?
S1 C17 C4 C3 -105.0(2) . . . . ?
S1 C17 C4 C9 74.7(3) . . . . ?
S1 C17 C13 C15 -4.9(9) . . . . ?
S1 C16 C15 C8 -179.6(2) . . . . ?
S1 C16 C15 C13 -1.2(5) . . . . ?
S1 C16 C5 C6 -179.6(2) . . . . ?
S1A C17 C4 C3 72.7(2) . . . . ?
S1A C17 C4 C9 -107.5(2) . . . . ?
S1A C17 C13A C16 -1.2(10) . . . . ?
S1A C15 C8 C7 177.05(18) . . . . ?
C13 C17 C4 C3 67.0(6) . . . . ?
C13 C17 C4 C9 -113.3(6) . . . . ?
C13 C17 S1 C16 3.3(5) . . . . ?
C13 C15 C8 C7 -178.3(6) . . . . ?
C13A C17 C4 C3 -104.6(7) . . . . ?
C13A C17 C4 C9 75.2(7) . . . . ?
C13A C17 S1A C15 2.1(6) . . . . ?
C13A C16 C15 C8 179.9(5) . . . . ?
C13A C16 C15 S1A 2.4(5) . . . . ?
C13A C16 C5 C6 -179.1(7) . . . . ?
